data_2008840
loop_
_publ_author_name
'E. M. Elssfah'
'K. Chinnakali'
'H.-K. Fun'
'I. W. Mathison'
'E. K. Gan'
'M. Zubaid'
'T. W. Sam'
'K. S. Khoo'

_publ_section_title
;
 Substituted clonidine derivatives. II. Ethyl
 3,5-dichloro-4-(1-isobutyrylimidazolidin-2-ylideneamino)benzoate and
 ethyl
 3,5-dichloro-4-(1,3-diisobutyrylimidazolidin-2-ylideneamino)benzoate
;
_journal_issue 8
_journal_name_full 'Acta Crystallographica Section C'
_journal_page_first IUC9900085
_journal_paper_doi 10.1107/S0108270199098996
_journal_volume 55
_journal_year 1999
_chemical_formula_sum 'C20 H25 Cl2 N3 O4'
_chemical_formula_weight 442.33
_chemical_name_systematic
;
2-(4-carboethoxy-2,6-dichlorophenylimino)-1,3-diisobutyrylimidazolidine
;
_space_group_IT_number 15
_symmetry_cell_setting monoclinic
_symmetry_space_group_name_Hall '-C 2yc'
_symmetry_space_group_name_H-M 'C 1 2/c 1'
_audit_creation_method SHELXL
_cell_angle_alpha 90.00
_cell_angle_beta 104.4070(10)
_cell_angle_gamma 90.00
_cell_formula_units_Z 16
_cell_length_a 42.7786(3)
_cell_length_b 9.2896(2)
_cell_length_c 22.7485(3)
_cell_measurement_reflns_used 6111
_cell_measurement_temperature 293(2)
_cell_measurement_theta_max 33.10
_cell_measurement_theta_min 2.68
_cell_volume 8755.9(2)
_computing_cell_refinement 'SAINT (Siemens, 1996)'
_computing_data_collection 'SMART (Siemens, 1996)'
_computing_data_reduction 'SAINT (Siemens, 1996)'
_computing_molecular_graphics 'SHELXTL (Sheldrick, 1997)'
_computing_publication_material 'SHELXTL (Sheldrick, 1997) and PARST (Nardelli, 1995)'
_computing_structure_refinement 'SHELXTL (Sheldrick, 1997)'
_computing_structure_solution 'SHELXTL (Sheldrick, 1997)'
_diffrn_ambient_temperature 293(2)
_diffrn_measurement_device 'Siemens SMART CCD area-detector'
_diffrn_measurement_method \w
_diffrn_radiation_monochromator graphite
_diffrn_radiation_source 'fine-focus sealed tube'
_diffrn_radiation_type MoK\a
_diffrn_radiation_wavelength 0.71073
_diffrn_reflns_av_R_equivalents 0.082
_diffrn_reflns_av_sigmaI/netI 0.114
_diffrn_reflns_limit_h_max 53
_diffrn_reflns_limit_h_min -53
_diffrn_reflns_limit_k_max 12
_diffrn_reflns_limit_k_min 0
_diffrn_reflns_limit_l_max 29
_diffrn_reflns_limit_l_min 0
_diffrn_reflns_number 26680
_diffrn_reflns_theta_max 27.50
_diffrn_reflns_theta_min 2.68
_exptl_absorpt_coefficient_mu 0.327
_exptl_absorpt_correction_T_max 0.97
_exptl_absorpt_correction_T_min 0.85
_exptl_absorpt_correction_type 'empirical using SADABS (Sheldrick, 1996)'
_exptl_crystal_colour colourless
_exptl_crystal_density_diffrn 1.342
_exptl_crystal_density_method 'not measured'
_exptl_crystal_description needle
_exptl_crystal_F_000 3712
_exptl_crystal_size_max 0.54
_exptl_crystal_size_mid 0.16
_exptl_crystal_size_min 0.12
_refine_diff_density_max 0.35
_refine_diff_density_min -0.45
_refine_ls_extinction_method none
_refine_ls_goodness_of_fit_ref 1.04
_refine_ls_hydrogen_treatment constr
_refine_ls_matrix_type full
_refine_ls_number_parameters 533
_refine_ls_number_reflns 9917
_refine_ls_number_restraints 0
_refine_ls_restrained_S_all 1.04
_refine_ls_R_factor_all 0.199
_refine_ls_R_factor_gt 0.083
_refine_ls_shift/su_max <0.001
_refine_ls_shift/su_mean 0.000
_refine_ls_structure_factor_coef Fsqd
_refine_ls_weighting_details 'calc w = 1/[\s^2^(Fo^2^)+(0.0810P)^2^] where P = (Fo^2^+2Fc^2^)/3'
_refine_ls_weighting_scheme calc
_refine_ls_wR_factor_ref 0.213
_reflns_number_observed 4290
_reflns_number_total 9917
_reflns_observed_criterion I>2\s(I)
_cod_data_source_file qb0092.cif
_cod_data_source_block II
_cod_original_sg_symbol_H-M 'C 2/c'
_cod_database_code 2008840

loop_
_symmetry_equiv_pos_as_xyz
'x, y, z'
'-x, y, -z+1/2'
'-x, -y, -z'
'x, -y, z+1/2'
'x+1/2, y+1/2, z'
'-x+1/2, y+1/2, -z+1/2'
'-x+1/2, -y+1/2, -z'
'x+1/2, -y+1/2, z+1/2'

loop_
_atom_site_label
_atom_site_fract_x
_atom_site_fract_y
_atom_site_fract_z
_atom_site_U_iso_or_equiv
_atom_site_adp_type
_atom_site_calc_flag
_atom_site_refinement_flags
_atom_site_occupancy
_atom_site_disorder_assembly
_atom_site_disorder_group
_atom_site_type_symbol
Cl1A -0.12112(3) -0.43144(15) 0.37303(6) 0.0743(4) Uani d . 1 . . Cl
Cl2A -0.21037(3) -0.05323(12) 0.25321(6) 0.0682(4) Uani d . 1 . . Cl
N1A -0.18341(8) -0.2613(4) 0.35005(16) 0.0500(9) Uani d . 1 . . N
N2A -0.20014(8) -0.5099(4) 0.32742(17) 0.0513(9) Uani d . 1 . . N
N3A -0.20626(9) -0.4043(4) 0.41295(18) 0.0597(11) Uani d . 1 . . N
O1A -0.21875(10) -0.3655(4) 0.50110(18) 0.0923(12) Uani d . 1 . . O
O2A -0.11598(9) -0.0793(5) 0.13937(17) 0.0938(13) Uani d . 1 . . O
O3A -0.07962(8) -0.2323(4) 0.19358(14) 0.0675(9) Uani d . 1 . . O
O4A -0.21021(8) -0.4150(3) 0.23264(14) 0.0701(10) Uani d . 1 . . O
C1A -0.16532(10) -0.2449(4) 0.30798(18) 0.0440(10) Uani d . 1 . . C
C2A -0.13536(10) -0.3132(4) 0.31349(19) 0.0485(11) Uani d . 1 . . C
C3A -0.11660(10) -0.2861(5) 0.27370(19) 0.0519(12) Uani d . 1 . . C
H3AA -0.0971 -0.3346 0.2782 0.062 Uiso calc R 1 . . H
C4A -0.12634(11) -0.1869(5) 0.22663(19) 0.0484(11) Uani d . 1 . . C
C5A -0.15532(11) -0.1144(5) 0.22171(19) 0.0513(11) Uani d . 1 . . C
H5AA -0.1621 -0.0461 0.1913 0.062 Uiso calc R 1 . . H
C6A -0.17399(10) -0.1425(4) 0.26117(19) 0.0452(10) Uani d . 1 . . C
C7A -0.19538(10) -0.3814(5) 0.3616(2) 0.0500(11) Uani d . 1 . . C
C8A -0.20858(12) -0.6271(5) 0.3646(2) 0.0687(15) Uani d . 1 . . C
H8AA -0.1897 -0.6821 0.3846 0.082 Uiso calc R 1 . . H
H8AB -0.2245 -0.6915 0.3401 0.082 Uiso calc R 1 . . H
C9A -0.22226(13) -0.5465(5) 0.4097(2) 0.0731(15) Uani d . 1 . . C
H9AA -0.2455 -0.5372 0.3957 0.088 Uiso calc R 1 . . H
H9AB -0.2170 -0.5939 0.4489 0.088 Uiso calc R 1 . . H
C10A -0.20508(11) -0.3207(6) 0.4644(2) 0.0623(13) Uani d . 1 . . C
C11A -0.18685(11) -0.1787(5) 0.4741(2) 0.0616(13) Uani d . 1 . . C
H11A -0.1689 -0.1839 0.4546 0.074 Uiso calc R 1 . . H
C12A -0.20964(13) -0.0586(6) 0.4444(3) 0.0899(18) Uani d . 1 . . C
H12A -0.1993 0.0328 0.4548 0.135 Uiso calc R 1 . . H
H12B -0.2289 -0.0623 0.4587 0.135 Uiso calc R 1 . . H
H12C -0.2151 -0.0706 0.4012 0.135 Uiso calc R 1 . . H
C13A -0.17341(14) -0.1527(8) 0.5419(2) 0.105(2) Uani d . 1 . . C
H13A -0.1618 -0.0634 0.5479 0.157 Uiso calc R 1 . . H
H13B -0.1591 -0.2300 0.5590 0.157 Uiso calc R 1 . . H
H13C -0.1909 -0.1483 0.5614 0.157 Uiso calc R 1 . . H
C14A -0.10714(13) -0.1585(6) 0.1823(2) 0.0617(13) Uani d . 1 . . C
C15A -0.05940(13) -0.2123(6) 0.1513(2) 0.0719(15) Uani d . 1 . . C
H15A -0.0480 -0.1213 0.1592 0.086 Uiso calc R 1 . . H
H15B -0.0726 -0.2116 0.1099 0.086 Uiso calc R 1 . . H
C16A -0.03595(13) -0.3337(7) 0.1600(3) 0.0925(18) Uani d . 1 . . C
H16A -0.0233 -0.3268 0.1307 0.139 Uiso calc R 1 . . H
H16B -0.0474 -0.4234 0.1549 0.139 Uiso calc R 1 . . H
H16C -0.0219 -0.3292 0.2002 0.139 Uiso calc R 1 . . H
C17A -0.20408(11) -0.5192(5) 0.2654(2) 0.0571(12) Uani d . 1 . . C
C18A -0.19824(13) -0.6677(5) 0.2408(2) 0.0676(14) Uani d . 1 . . C
H18A -0.2020 -0.7418 0.2689 0.081 Uiso calc R 1 . . H
C19A -0.22048(13) -0.6943(6) 0.1792(2) 0.0825(17) Uani d . 1 . . C
H19A -0.2424 -0.6961 0.1825 0.124 Uiso calc R 1 . . H
H19B -0.2153 -0.7850 0.1638 0.124 Uiso calc R 1 . . H
H19C -0.2179 -0.6187 0.1520 0.124 Uiso calc R 1 . . H
C20A -0.16294(14) -0.6740(7) 0.2380(3) 0.122(3) Uani d . 1 . . C
H20A -0.1493 -0.6744 0.2784 0.183 Uiso calc R 1 . . H
H20B -0.1581 -0.5915 0.2165 0.183 Uiso calc R 1 . . H
H20C -0.1593 -0.7602 0.2173 0.183 Uiso calc R 1 . . H
Cl1B -0.13050(3) 0.05152(13) 0.38559(6) 0.0653(4) Uani d . 1 . . Cl
Cl2B -0.03747(3) 0.44136(12) 0.47863(6) 0.0674(4) Uani d . 1 . . Cl
N1B -0.06767(8) 0.2099(4) 0.39475(15) 0.0458(9) Uani d . 1 . . N
N2B -0.05164(8) -0.0332(4) 0.42627(16) 0.0453(8) Uani d . 1 . . N
N3B -0.04767(8) 0.0474(4) 0.33506(17) 0.0515(9) Uani d . 1 . . N
O1B -0.03938(10) 0.0643(4) 0.24268(17) 0.0935(13) Uani d . 1 . . O
O2B -0.12900(8) 0.4901(4) 0.59723(18) 0.0900(12) Uani d . 1 . . O
O3B -0.16752(7) 0.3361(3) 0.55356(13) 0.0589(8) Uani d . 1 . . O
O4B -0.03881(7) 0.0823(3) 0.51723(13) 0.0585(8) Uani d . 1 . . O
C1B -0.08434(9) 0.2460(4) 0.43712(18) 0.0393(10) Uani d . 1 . . C
C2B -0.11430(10) 0.1861(4) 0.43739(18) 0.0414(10) Uani d . 1 . . C
C3B -0.13224(9) 0.2340(4) 0.47628(18) 0.0443(10) Uani d . 1 . . C
H3BA -0.1519 0.1904 0.4758 0.053 Uiso calc R 1 . . H
C4B -0.12112(10) 0.3474(4) 0.51630(18) 0.0437(10) Uani d . 1 . . C
C5B -0.09202(10) 0.4108(4) 0.51570(18) 0.0445(10) Uani d . 1 . . C
H5BA -0.0844 0.4876 0.5415 0.053 Uiso calc R 1 . . H
C6B -0.07415(9) 0.3615(4) 0.47746(18) 0.0421(10) Uani d . 1 . . C
C7B -0.05643(9) 0.0863(5) 0.38770(19) 0.0426(10) Uani d . 1 . . C
C8B -0.04369(12) -0.1615(5) 0.3940(2) 0.0611(13) Uani d . 1 . . C
H8BA -0.0625 -0.2220 0.3795 0.073 Uiso calc R 1 . . H
H8BB -0.0267 -0.2179 0.4201 0.073 Uiso calc R 1 . . H
C9B -0.03257(11) -0.0966(5) 0.3420(2) 0.0622(13) Uani d . 1 . . C
H9BA -0.0092 -0.0893 0.3516 0.075 Uiso calc R 1 . . H
H9BB -0.0399 -0.1533 0.3054 0.075 Uiso calc R 1 . . H
C10B -0.05029(11) 0.1217(6) 0.2810(2) 0.0616(13) Uani d . 1 . . C
C11B -0.06649(12) 0.2693(6) 0.2702(2) 0.0695(14) Uani d . 1 . . C
H11B -0.0835 0.2742 0.2923 0.083 Uiso calc R 1 . . H
C12B -0.04069(14) 0.3822(6) 0.2964(3) 0.0915(18) Uani d . 1 . . C
H12D -0.0331 0.3685 0.3394 0.137 Uiso calc R 1 . . H
H12E -0.0498 0.4768 0.2883 0.137 Uiso calc R 1 . . H
H12F -0.0230 0.3722 0.2777 0.137 Uiso calc R 1 . . H
C13B -0.08172(15) 0.2907(8) 0.2026(2) 0.112(2) Uani d . 1 . . C
H13D -0.0931 0.3808 0.1965 0.168 Uiso calc R 1 . . H
H13E -0.0966 0.2137 0.1879 0.168 Uiso calc R 1 . . H
H13F -0.0651 0.2911 0.1809 0.168 Uiso calc R 1 . . H
C14B -0.13914(11) 0.4008(5) 0.5593(2) 0.0543(12) Uani d . 1 . . C
C15B -0.18549(11) 0.3774(5) 0.5970(2) 0.0599(13) Uani d . 1 . . C
H15C -0.1920 0.4774 0.5913 0.072 Uiso calc R 1 . . H
H15D -0.1723 0.3654 0.6381 0.072 Uiso calc R 1 . . H
C16B -0.21441(12) 0.2823(6) 0.5867(2) 0.0813(17) Uani d . 1 . . C
H16D -0.2268 0.3061 0.6152 0.122 Uiso calc R 1 . . H
H16E -0.2076 0.1836 0.5920 0.122 Uiso calc R 1 . . H
H16F -0.2274 0.2961 0.5461 0.122 Uiso calc R 1 . . H
C17B -0.04651(10) -0.0283(5) 0.4893(2) 0.0459(10) Uani d . 1 . . C
C18B -0.05312(11) -0.1665(5) 0.5194(2) 0.0527(11) Uani d . 1 . . C
H18B -0.0532 -0.2467 0.4914 0.063 Uiso calc R 1 . . H
C19B -0.02783(13) -0.1945(6) 0.5772(2) 0.0840(17) Uani d . 1 . . C
H19D -0.0314 -0.2874 0.5928 0.126 Uiso calc R 1 . . H
H19E -0.0291 -0.1218 0.6065 0.126 Uiso calc R 1 . . H
H19F -0.0069 -0.1923 0.5691 0.126 Uiso calc R 1 . . H
C20B -0.08660(12) -0.1543(6) 0.5314(3) 0.0872(18) Uani d . 1 . . C
H20D -0.1026 -0.1496 0.4934 0.131 Uiso calc R 1 . . H
H20E -0.0877 -0.0687 0.5545 0.131 Uiso calc R 1 . . H
H20F -0.0906 -0.2370 0.5538 0.131 Uiso calc R 1 . . H

loop_
_atom_site_aniso_label
_atom_site_aniso_U_11
_atom_site_aniso_U_22
_atom_site_aniso_U_33
_atom_site_aniso_U_12
_atom_site_aniso_U_13
_atom_site_aniso_U_23
Cl1A 0.0589(8) 0.0770(9) 0.0807(9) -0.0007(7) 0.0052(6) 0.0416(7)
Cl2A 0.0693(8) 0.0405(7) 0.0942(9) 0.0063(6) 0.0196(7) 0.0163(7)
N1A 0.055(2) 0.037(2) 0.058(2) -0.0116(17) 0.0143(19) 0.0056(18)
N2A 0.059(2) 0.035(2) 0.057(2) -0.0123(17) 0.0083(18) 0.0103(18)
N3A 0.067(3) 0.051(3) 0.062(3) -0.020(2) 0.016(2) 0.010(2)
O1A 0.116(3) 0.081(3) 0.097(3) -0.015(2) 0.059(3) 0.008(2)
O2A 0.096(3) 0.109(3) 0.083(3) 0.008(2) 0.033(2) 0.043(2)
O3A 0.067(2) 0.071(2) 0.069(2) -0.0115(19) 0.0249(19) 0.0075(18)
O4A 0.096(3) 0.0353(19) 0.066(2) -0.0120(17) -0.0037(18) 0.0104(16)
C1A 0.054(3) 0.028(2) 0.047(3) -0.0143(19) 0.007(2) 0.0034(19)
C2A 0.050(3) 0.037(3) 0.053(3) -0.010(2) 0.003(2) 0.009(2)
C3A 0.049(3) 0.050(3) 0.055(3) -0.007(2) 0.008(2) 0.009(2)
C4A 0.052(3) 0.042(3) 0.049(3) -0.011(2) 0.010(2) 0.004(2)
C5A 0.066(3) 0.034(3) 0.051(3) -0.009(2) 0.009(2) 0.011(2)
C6A 0.049(3) 0.026(2) 0.055(3) -0.0081(19) 0.002(2) 0.002(2)
C7A 0.048(3) 0.046(3) 0.054(3) -0.002(2) 0.008(2) 0.013(2)
C8A 0.080(4) 0.046(3) 0.076(4) -0.016(3) 0.012(3) 0.024(3)
C9A 0.084(4) 0.058(3) 0.078(4) -0.028(3) 0.022(3) 0.015(3)
C10A 0.058(3) 0.065(4) 0.068(3) -0.005(3) 0.022(3) 0.014(3)
C11A 0.059(3) 0.069(4) 0.056(3) -0.016(3) 0.014(2) -0.003(3)
C12A 0.084(4) 0.066(4) 0.118(5) -0.012(3) 0.021(3) -0.006(4)
C13A 0.107(5) 0.133(6) 0.071(4) -0.027(4) 0.015(3) -0.012(4)
C14A 0.065(4) 0.059(3) 0.059(3) -0.015(3) 0.011(3) 0.006(3)
C15A 0.081(4) 0.075(4) 0.067(3) -0.030(3) 0.032(3) -0.009(3)
C16A 0.080(4) 0.095(5) 0.111(5) -0.005(4) 0.040(4) 0.001(4)
C17A 0.057(3) 0.044(3) 0.063(3) -0.015(2) 0.001(2) 0.013(3)
C18A 0.093(4) 0.029(3) 0.076(4) -0.009(3) 0.012(3) 0.005(2)
C19A 0.100(4) 0.065(4) 0.081(4) -0.015(3) 0.019(3) -0.012(3)
C20A 0.086(5) 0.065(4) 0.198(8) 0.021(4) 0.004(5) -0.026(5)
Cl1B 0.0577(7) 0.0544(8) 0.0810(9) -0.0125(6) 0.0121(6) -0.0297(6)
Cl2B 0.0526(7) 0.0436(7) 0.1084(10) -0.0146(5) 0.0245(7) -0.0121(7)
N1B 0.052(2) 0.033(2) 0.053(2) 0.0041(16) 0.0149(18) -0.0006(17)
N2B 0.053(2) 0.031(2) 0.050(2) 0.0037(16) 0.0092(16) -0.0082(17)
N3B 0.052(2) 0.049(2) 0.057(2) 0.0094(18) 0.0195(18) -0.005(2)
O1B 0.138(4) 0.083(3) 0.077(3) 0.011(2) 0.060(3) -0.002(2)
O2B 0.082(3) 0.093(3) 0.101(3) -0.022(2) 0.034(2) -0.054(3)
O3B 0.056(2) 0.058(2) 0.068(2) -0.0028(16) 0.0255(16) -0.0156(17)
O4B 0.079(2) 0.0325(18) 0.0558(19) 0.0009(15) 0.0015(16) -0.0064(15)
C1B 0.040(2) 0.028(2) 0.046(2) 0.0034(17) 0.0045(19) 0.0032(19)
C2B 0.045(3) 0.030(2) 0.048(3) -0.0009(18) 0.007(2) -0.0054(19)
C3B 0.037(2) 0.038(3) 0.055(3) -0.0029(19) 0.005(2) 0.002(2)
C4B 0.044(3) 0.036(2) 0.048(3) 0.0056(19) 0.005(2) 0.001(2)
C5B 0.047(3) 0.026(2) 0.056(3) -0.0019(18) 0.005(2) -0.0063(19)
C6B 0.040(2) 0.027(2) 0.057(3) -0.0035(18) 0.006(2) 0.000(2)
C7B 0.038(2) 0.041(3) 0.049(3) -0.0009(19) 0.0097(19) -0.004(2)
C8B 0.078(3) 0.038(3) 0.067(3) 0.006(2) 0.016(3) -0.014(2)
C9B 0.061(3) 0.048(3) 0.080(4) 0.011(2) 0.024(3) -0.013(3)
C10B 0.063(3) 0.071(4) 0.056(3) -0.004(3) 0.025(3) -0.003(3)
C11B 0.072(4) 0.071(4) 0.067(4) 0.014(3) 0.022(3) 0.014(3)
C12B 0.107(5) 0.057(4) 0.115(5) 0.002(3) 0.036(4) 0.014(4)
C13B 0.128(6) 0.138(7) 0.068(4) 0.028(5) 0.021(4) 0.030(4)
C14B 0.052(3) 0.046(3) 0.063(3) 0.001(2) 0.009(2) -0.012(2)
C15B 0.064(3) 0.064(3) 0.057(3) 0.006(3) 0.026(2) -0.003(3)
C16B 0.073(4) 0.090(4) 0.089(4) -0.019(3) 0.036(3) -0.013(3)
C17B 0.049(3) 0.036(3) 0.052(3) 0.007(2) 0.009(2) -0.002(2)
C18B 0.068(3) 0.031(2) 0.057(3) 0.007(2) 0.010(2) -0.004(2)
C19B 0.079(4) 0.071(4) 0.095(4) 0.004(3) 0.010(3) 0.027(3)
C20B 0.069(4) 0.068(4) 0.123(5) -0.002(3) 0.020(3) 0.025(4)

loop_
_atom_type_symbol
_atom_type_description
_atom_type_scat_dispersion_real
_atom_type_scat_dispersion_imag
_atom_type_scat_source
C C 0.0033 0.0016 'International Tables Vol C Tables 4.2.6.8 and 6.1.1.4'
H H 0.0000 0.0000 'International Tables Vol C Tables 4.2.6.8 and 6.1.1.4'
N N 0.0061 0.0033 'International Tables Vol C Tables 4.2.6.8 and 6.1.1.4'
O O 0.0106 0.0060 'International Tables Vol C Tables 4.2.6.8 and 6.1.1.4'
Cl Cl 0.1484 0.1585 'International Tables Vol C Tables 4.2.6.8 and 6.1.1.4'

loop_
_geom_angle_atom_site_label_1
_geom_angle_atom_site_label_2
_geom_angle_atom_site_label_3
_geom_angle
C7A N1A C1A 123.9(4)
C17A N2A C7A 125.4(4)
C17A N2A C8A 123.6(4)
C7A N2A C8A 109.3(4)
C7A N3A C10A 132.6(4)
C7A N3A C9A 110.2(4)
C10A N3A C9A 117.3(4)
C14A O3A C15A 116.7(4)
N1A C1A C6A 120.7(4)
N1A C1A C2A 122.9(4)
C6A C1A C2A 115.8(4)
C3A C2A C1A 121.8(4)
C3A C2A Cl1A 118.8(4)
C1A C2A Cl1A 119.4(3)
C2A C3A C4A 121.0(4)
C5A C4A C3A 118.1(4)
C5A C4A C14A 119.7(4)
C3A C4A C14A 122.1(5)
C6A C5A C4A 120.6(4)
C5A C6A C1A 122.6(4)
C5A C6A Cl2A 119.7(3)
C1A C6A Cl2A 117.6(3)
N1A C7A N3A 122.9(4)
N1A C7A N2A 129.4(4)
N3A C7A N2A 107.7(4)
N2A C8A C9A 102.4(4)
N3A C9A C8A 103.0(4)
O1A C10A N3A 117.8(5)
O1A C10A C11A 121.2(5)
N3A C10A C11A 121.0(4)
C10A C11A C12A 108.8(4)
C10A C11A C13A 109.6(4)
C12A C11A C13A 111.7(5)
O2A C14A O3A 123.7(5)
O2A C14A C4A 123.2(5)
O3A C14A C4A 113.1(4)
O3A C15A C16A 107.9(4)
O4A C17A N2A 122.1(5)
O4A C17A C18A 121.7(4)
N2A C17A C18A 116.1(4)
C19A C18A C20A 110.9(5)
C19A C18A C17A 111.4(4)
C20A C18A C17A 107.6(4)
C7B N1B C1B 126.0(4)
C17B N2B C7B 125.4(3)
C17B N2B C8B 122.5(4)
C7B N2B C8B 110.1(3)
C7B N3B C10B 130.8(4)
C7B N3B C9B 110.4(4)
C10B N3B C9B 118.8(4)
C14B O3B C15B 116.1(3)
N1B C1B C2B 122.8(4)
N1B C1B C6B 120.8(4)
C2B C1B C6B 115.8(4)
C3B C2B C1B 122.0(4)
C3B C2B Cl1B 118.3(3)
C1B C2B Cl1B 119.6(3)
C2B C3B C4B 120.5(4)
C5B C4B C3B 118.5(4)
C5B C4B C14B 119.0(4)
C3B C4B C14B 122.5(4)
C6B C5B C4B 120.7(4)
C5B C6B C1B 122.4(4)
C5B C6B Cl2B 119.6(3)
C1B C6B Cl2B 118.0(3)
N1B C7B N3B 122.4(4)
N1B C7B N2B 129.8(4)
N3B C7B N2B 107.8(4)
N2B C8B C9B 102.9(4)
N3B C9B C8B 103.4(3)
O1B C10B N3B 117.3(5)
O1B C10B C11B 121.4(5)
N3B C10B C11B 121.3(4)
C13B C11B C10B 109.9(5)
C13B C11B C12B 112.8(5)
C10B C11B C12B 107.3(4)
O2B C14B O3B 122.7(4)
O2B C14B C4B 123.8(4)
O3B C14B C4B 113.5(4)
O3B C15B C16B 107.2(4)
O4B C17B N2B 121.3(4)
O4B C17B C18B 122.7(4)
N2B C17B C18B 115.9(4)
C19B C18B C17B 111.6(4)
C19B C18B C20B 111.1(4)
C17B C18B C20B 107.9(4)

loop_
_geom_bond_atom_site_label_1
_geom_bond_atom_site_label_2
_geom_bond_site_symmetry_2
_geom_bond_distance
_geom_bond_publ_flag
Cl1A C2A . 1.732(4) ?
Cl2A C6A . 1.733(4) ?
N1A C7A . 1.282(5) yes
N1A C1A . 1.381(5) yes
N2A C17A . 1.382(6) yes
N2A C7A . 1.411(6) yes
N2A C8A . 1.477(5) yes
N3A C7A . 1.378(5) yes
N3A C10A . 1.395(6) yes
N3A C9A . 1.481(6) yes
O1A C10A . 1.206(5) yes
O2A C14A . 1.206(5) yes
O3A C14A . 1.331(6) yes
O3A C15A . 1.456(5) yes
O4A C17A . 1.209(5) yes
C1A C6A . 1.407(5) ?
C1A C2A . 1.407(6) ?
C2A C3A . 1.374(6) ?
C3A C4A . 1.396(6) ?
C4A C5A . 1.391(6) ?
C4A C14A . 1.474(6) ?
C5A C6A . 1.367(6) ?
C8A C9A . 1.502(7) ?
C10A C11A . 1.520(7) ?
C11A C12A . 1.525(7) ?
C11A C13A . 1.525(6) ?
C15A C16A . 1.490(7) ?
C17A C18A . 1.533(7) ?
C18A C19A . 1.506(6) ?
C18A C20A . 1.528(7) ?
Cl1B C2B . 1.739(4) ?
Cl2B C6B . 1.729(4) ?
N1B C7B . 1.270(5) yes
N1B C1B . 1.376(5) yes
N2B C17B . 1.397(5) yes
N2B C7B . 1.398(5) yes
N2B C8B . 1.482(5) yes
N3B C7B . 1.389(5) yes
N3B C10B . 1.391(6) yes
N3B C9B . 1.476(5) yes
O1B C10B . 1.209(5) yes
O2B C14B . 1.198(5) yes
O3B C14B . 1.332(5) yes
O3B C15B . 1.447(5) yes
O4B C17B . 1.209(5) yes
C1B C2B . 1.399(5) ?
C1B C6B . 1.409(5) ?
C2B C3B . 1.381(5) ?
C3B C4B . 1.397(5) ?
C4B C5B . 1.380(5) ?
C4B C14B . 1.473(6) ?
C5B C6B . 1.372(5) ?
C8B C9B . 1.506(6) ?
C10B C11B . 1.529(7) ?
C11B C13B . 1.527(6) ?
C11B C12B . 1.532(7) ?
C15B C16B . 1.490(6) ?
C17B C18B . 1.514(6) ?
C18B C19B . 1.502(6) ?
C18B C20B . 1.527(6) ?

loop_
_geom_torsion_atom_site_label_1
_geom_torsion_atom_site_label_2
_geom_torsion_atom_site_label_3
_geom_torsion_atom_site_label_4
_geom_torsion
C7A N1A C1A C6A 125.5(4)
C7A N1A C1A C2A -63.2(6)
N1A C1A C2A C3A -174.6(4)
C6A C1A C2A C3A -3.0(6)
N1A C1A C2A Cl1A 3.7(6)
C6A C1A C2A Cl1A 175.4(3)
C1A C2A C3A C4A 1.3(6)
Cl1A C2A C3A C4A -177.1(3)
C2A C3A C4A C5A 1.1(6)
C2A C3A C4A C14A -178.3(4)
C3A C4A C5A C6A -1.5(6)
C14A C4A C5A C6A 177.9(4)
C4A C5A C6A C1A -0.4(6)
C4A C5A C6A Cl2A -178.8(3)
N1A C1A C6A C5A 174.4(4)
C2A C1A C6A C5A 2.5(6)
N1A C1A C6A Cl2A -7.2(5)
C2A C1A C6A Cl2A -179.0(3)
C1A N1A C7A N3A 163.4(4)
C1A N1A C7A N2A -16.8(7)
C10A N3A C7A N1A -6.4(8)
C9A N3A C7A N1A 173.1(4)
C10A N3A C7A N2A 173.8(4)
C9A N3A C7A N2A -6.8(5)
C17A N2A C7A N1A -25.5(7)
C8A N2A C7A N1A 168.8(5)
C17A N2A C7A N3A 154.3(4)
C8A N2A C7A N3A -11.3(5)
C17A N2A C8A C9A -142.0(4)
C7A N2A C8A C9A 23.9(5)
C7A N3A C9A C8A 21.4(5)
C10A N3A C9A C8A -159.1(4)
N2A C8A C9A N3A -26.3(5)
C7A N3A C10A O1A 175.1(5)
C9A N3A C10A O1A -4.3(7)
C7A N3A C10A C11A -5.5(8)
C9A N3A C10A C11A 175.1(4)
O1A C10A C11A C12A -91.7(6)
N3A C10A C11A C12A 88.9(5)
O1A C10A C11A C13A 30.7(7)
N3A C10A C11A C13A -148.7(5)
C15A O3A C14A O2A 0.9(7)
C15A O3A C14A C4A 179.1(4)
C5A C4A C14A O2A -3.6(7)
C3A C4A C14A O2A 175.8(5)
C5A C4A C14A O3A 178.2(4)
C3A C4A C14A O3A -2.5(6)
C14A O3A C15A C16A -162.7(4)
C7A N2A C17A O4A -15.2(7)
C8A N2A C17A O4A 148.5(5)
C7A N2A C17A C18A 161.3(4)
C8A N2A C17A C18A -35.0(6)
O4A C17A C18A C19A -38.0(6)
N2A C17A C18A C19A 145.5(4)
O4A C17A C18A C20A 83.7(6)
N2A C17A C18A C20A -92.8(5)
C7B N1B C1B C2B -63.7(6)
C7B N1B C1B C6B 125.6(5)
N1B C1B C2B C3B -173.3(4)
C6B C1B C2B C3B -2.1(6)
N1B C1B C2B Cl1B 4.3(5)
C6B C1B C2B Cl1B 175.5(3)
C1B C2B C3B C4B 1.3(6)
Cl1B C2B C3B C4B -176.3(3)
C2B C3B C4B C5B 0.4(6)
C2B C3B C4B C14B -179.0(4)
C3B C4B C5B C6B -1.2(6)
C14B C4B C5B C6B 178.3(4)
C4B C5B C6B C1B 0.3(6)
C4B C5B C6B Cl2B -179.0(3)
N1B C1B C6B C5B 172.7(4)
C2B C1B C6B C5B 1.4(6)
N1B C1B C6B Cl2B -8.0(5)
C2B C1B C6B Cl2B -179.3(3)
C1B N1B C7B N3B 162.4(4)
C1B N1B C7B N2B -15.0(7)
C10B N3B C7B N1B -3.8(7)
C9B N3B C7B N1B 174.5(4)
C10B N3B C7B N2B 174.0(4)
C9B N3B C7B N2B -7.6(4)
C17B N2B C7B N1B -26.2(7)
C8B N2B C7B N1B 169.5(4)
C17B N2B C7B N3B 156.2(4)
C8B N2B C7B N3B -8.1(4)
C17B N2B C8B C9B -145.0(4)
C7B N2B C8B C9B 19.8(5)
C7B N3B C9B C8B 19.6(5)
C10B N3B C9B C8B -161.8(4)
N2B C8B C9B N3B -22.7(4)
C7B N3B C10B O1B 177.0(4)
C9B N3B C10B O1B -1.3(7)
C7B N3B C10B C11B -3.4(7)
C9B N3B C10B C11B 178.3(4)
O1B C10B C11B C13B 29.1(7)
N3B C10B C11B C13B -150.5(5)
O1B C10B C11B C12B -93.9(6)
N3B C10B C11B C12B 86.5(5)
C15B O3B C14B O2B -1.3(7)
C15B O3B C14B C4B 176.3(4)
C5B C4B C14B O2B -5.5(7)
C3B C4B C14B O2B 173.9(5)
C5B C4B C14B O3B 176.9(4)
C3B C4B C14B O3B -3.6(6)
C14B O3B C15B C16B -174.2(4)
C7B N2B C17B O4B -16.5(6)
C8B N2B C17B O4B 145.9(4)
C7B N2B C17B C18B 160.0(4)
C8B N2B C17B C18B -37.6(6)
O4B C17B C18B C19B -45.1(6)
N2B C17B C18B C19B 138.5(4)
O4B C17B C18B C20B 77.3(5)
N2B C17B C18B C20B -99.2(4)

loop_
_cod_related_entry_id
_cod_related_entry_database
_cod_related_entry_code
1 ChemSpider 30652242
